data_8107136
loop_
_publ_author_name
'Zhu, Xia'
'Wang, Yong-feng'

_publ_section_title
;
 Crystal structure of bis(dicyanamido-\k1
 N)-tetrakis[1-benzyl-1H-1,2,4-triazole-\k1 N]cobalt(II), CoC40H36N18
;
_journal_issue 4
_journal_name_full 'Zeitschrift f\"ur Kristallographie - New Crystal Structures'
_journal_page_first 1175
_journal_page_last 1176
_journal_paper_doi 10.1515/ncrs-2016-0115
_journal_volume 231
_journal_year 2016
_chemical_formula_moiety 'C40 H36 Co N18'
_chemical_formula_sum 'C40 H36 Co N18'
_chemical_formula_weight 827.80
_space_group_IT_number 14
_space_group_name_Hall '-P 2ybc'
_space_group_name_H-M_alt 'P 1 21/c 1'
_symmetry_cell_setting monoclinic
_symmetry_space_group_name_Hall '-P 2ybc'
_symmetry_space_group_name_H-M 'P 1 21/c 1'
_atom_sites_solution_hydrogens geom
_atom_sites_solution_primary direct
_atom_sites_solution_secondary difmap
_cell_angle_alpha 90.00
_cell_angle_beta 110.000(3)
_cell_angle_gamma 90.00
_cell_formula_units_Z 2
_cell_length_a 9.7410(15)
_cell_length_b 15.511(2)
_cell_length_c 14.162(2)
_cell_measurement_reflns_used 6880
_cell_measurement_temperature 223(2)
_cell_measurement_theta_max 25.3491
_cell_measurement_theta_min 3.0402
_cell_volume 2010.7(5)
_computing_cell_refinement 'CrystalClear (Rigaku Corp., 2000)'
_computing_data_collection 'CrystalClear (Rigaku Corp., 2000)'
_computing_data_reduction 'CrystalClear (Rigaku Corp., 2000)'
_computing_molecular_graphics 'Bruker SHELXTL'
_computing_publication_material 'Bruker SHELXTL'
_computing_structure_refinement 'SHELXL-97 (Sheldrick, 1997)'
_computing_structure_solution 'SHELXS-97 (Sheldrick, 1990)'
_diffrn_ambient_temperature 223(2)
_diffrn_detector_area_resol_mean 7.31
_diffrn_measured_fraction_theta_full 0.997
_diffrn_measured_fraction_theta_max 0.997
_diffrn_measurement_device_type 'Rigaku Mercury CCD'
_diffrn_measurement_method \w
_diffrn_radiation_monochromator graphite
_diffrn_radiation_source 'fine-focus sealed tube'
_diffrn_radiation_type MoK\a
_diffrn_radiation_wavelength 0.71070
_diffrn_reflns_av_R_equivalents 0.0292
_diffrn_reflns_av_sigmaI/netI 0.0229
_diffrn_reflns_limit_h_max 11
_diffrn_reflns_limit_h_min -11
_diffrn_reflns_limit_k_max 18
_diffrn_reflns_limit_k_min -18
_diffrn_reflns_limit_l_max 15
_diffrn_reflns_limit_l_min -17
_diffrn_reflns_number 18996
_diffrn_reflns_theta_full 25.34
_diffrn_reflns_theta_max 25.34
_diffrn_reflns_theta_min 3.04
_diffrn_standards_decay_% 0
_diffrn_standards_interval_count 0
_diffrn_standards_interval_time 0
_diffrn_standards_number 0
_exptl_absorpt_coefficient_mu 0.482
_exptl_absorpt_correction_T_max 0.8689
_exptl_absorpt_correction_T_min 0.7543
_exptl_absorpt_correction_type multi-scan
_exptl_absorpt_process_details 'Jacobson, R. (1998) Private communication'
_exptl_crystal_colour light-orange
_exptl_crystal_density_diffrn 1.367
_exptl_crystal_density_method 'not measured'
_exptl_crystal_description Block
_exptl_crystal_F_000 858
_exptl_crystal_size_max 0.62
_exptl_crystal_size_mid 0.50
_exptl_crystal_size_min 0.30
_refine_diff_density_max 0.276
_refine_diff_density_min -0.253
_refine_diff_density_rms 0.040
_refine_ls_extinction_method none
_refine_ls_goodness_of_fit_ref 1.073
_refine_ls_hydrogen_treatment constr
_refine_ls_matrix_type full
_refine_ls_number_parameters 268
_refine_ls_number_reflns 3661
_refine_ls_number_restraints 0
_refine_ls_restrained_S_all 1.073
_refine_ls_R_factor_all 0.0458
_refine_ls_R_factor_gt 0.0395
_refine_ls_shift/su_max 0.000
_refine_ls_shift/su_mean 0.000
_refine_ls_structure_factor_coef Fsqd
_refine_ls_weighting_details 'calc w=1/[\s^2^(Fo^2^)+(0.0327P)^2^+1.2210P] where P=(Fo^2^+2Fc^2^)/3'
_refine_ls_weighting_scheme calc
_refine_ls_wR_factor_gt 0.0838
_refine_ls_wR_factor_ref 0.0869
_reflns_number_gt 3344
_reflns_number_total 3661
_reflns_threshold_expression >2sigma(I)
_cod_data_source_file suppl_ncrs-2016-0115_suppl.cif
_cod_data_source_block c
_cod_original_sg_symbol_H-M P21/c
_cod_database_code 8107136

loop_
_symmetry_equiv_pos_as_xyz
'x, y, z'
'-x, y+1/2, -z+1/2'
'-x, -y, -z'
'x, -y-1/2, z-1/2'

loop_
_atom_site_label
_atom_site_type_symbol
_atom_site_fract_x
_atom_site_fract_y
_atom_site_fract_z
_atom_site_U_iso_or_equiv
_atom_site_adp_type
_atom_site_occupancy
_atom_site_symmetry_multiplicity
_atom_site_calc_flag
_atom_site_refinement_flags
_atom_site_disorder_assembly
_atom_site_disorder_group
Co1 Co 0.0000 0.0000 0.0000 0.02600(12) Uani 1 2 d S . .
N1 N -0.17559(18) -0.24249(11) -0.11522(12) 0.0322(4) Uani 1 1 d . . .
N2 N -0.30626(18) -0.20427(12) -0.12830(14) 0.0415(4) Uani 1 1 d . . .
N3 N -0.12432(17) -0.10699(10) -0.08195(12) 0.0310(4) Uani 1 1 d . . .
N4 N -0.21121(18) 0.16796(11) -0.24788(12) 0.0327(4) Uani 1 1 d . . .
N5 N -0.07281(19) 0.18201(12) -0.24680(13) 0.0413(4) Uani 1 1 d . . .
N6 N -0.07404(17) 0.08678(11) -0.12713(11) 0.0306(4) Uani 1 1 d . . .
N7 N 0.3732(2) -0.04851(13) -0.11463(18) 0.0587(6) Uani 1 1 d . . .
N8 N 0.18400(18) -0.03499(11) -0.03853(13) 0.0345(4) Uani 1 1 d . . .
N9 N 0.4539(2) 0.06182(14) -0.20710(16) 0.0540(5) Uani 1 1 d . . .
C1 C -0.1157(2) -0.36776(12) -0.00516(15) 0.0315(4) Uani 1 1 d . . .
C2 C -0.2117(2) -0.36663(15) 0.04746(17) 0.0419(5) Uani 1 1 d . . .
H2A H -0.3085 -0.3483 0.0155 0.050 Uiso 1 1 calc R . .
C3 C -0.1664(3) -0.39230(16) 0.14661(18) 0.0489(6) Uani 1 1 d . . .
H3A H -0.2323 -0.3910 0.1820 0.059 Uiso 1 1 calc R . .
C4 C -0.0259(3) -0.41970(16) 0.19387(17) 0.0498(6) Uani 1 1 d . . .
H4A H 0.0044 -0.4377 0.2613 0.060 Uiso 1 1 calc R . .
C5 C 0.0701(3) -0.4208(2) 0.1426(2) 0.0637(8) Uani 1 1 d . . .
H5A H 0.1669 -0.4390 0.1750 0.076 Uiso 1 1 calc R . .
C6 C 0.0250(3) -0.39504(18) 0.04308(19) 0.0544(7) Uani 1 1 d . . .
H6A H 0.0915 -0.3963 0.0081 0.065 Uiso 1 1 calc R . .
C7 C -0.1611(2) -0.33679(13) -0.11227(15) 0.0371(5) Uani 1 1 d . . .
H7A H -0.0880 -0.3541 -0.1419 0.045 Uiso 1 1 calc R . .
H7B H -0.2547 -0.3631 -0.1517 0.045 Uiso 1 1 calc R . .
C8 C -0.2693(2) -0.12343(14) -0.10789(16) 0.0393(5) Uani 1 1 d . . .
H8A H -0.3381 -0.0800 -0.1110 0.047 Uiso 1 1 calc R . .
C9 C -0.0700(2) -0.18444(13) -0.08797(15) 0.0335(5) Uani 1 1 d . . .
H9A H 0.0295 -0.1963 -0.0747 0.040 Uiso 1 1 calc R . .
C10 C -0.3679(2) 0.18563(13) -0.42672(15) 0.0314(4) Uani 1 1 d . . .
C11 C -0.4196(2) 0.24648(14) -0.50231(15) 0.0387(5) Uani 1 1 d . . .
H11A H -0.4284 0.3044 -0.4857 0.046 Uiso 1 1 calc R . .
C12 C -0.4584(3) 0.22231(16) -0.60204(16) 0.0458(6) Uani 1 1 d . . .
H12A H -0.4946 0.2637 -0.6530 0.055 Uiso 1 1 calc R . .
C13 C -0.4441(2) 0.13782(17) -0.62700(17) 0.0463(6) Uani 1 1 d . . .
H13A H -0.4692 0.1217 -0.6948 0.056 Uiso 1 1 calc R . .
C14 C -0.3931(2) 0.07730(16) -0.55242(17) 0.0447(5) Uani 1 1 d . . .
H14A H -0.3839 0.0195 -0.5694 0.054 Uiso 1 1 calc R . .
C15 C -0.3551(2) 0.10083(14) -0.45237(16) 0.0409(5) Uani 1 1 d . . .
H15A H -0.3206 0.0590 -0.4018 0.049 Uiso 1 1 calc R . .
C16 C -0.3358(2) 0.21305(15) -0.31880(15) 0.0411(5) Uani 1 1 d . . .
H16A H -0.3164 0.2752 -0.3133 0.049 Uiso 1 1 calc R . .
H16B H -0.4224 0.2024 -0.3002 0.049 Uiso 1 1 calc R . .
C17 C 0.0044(2) 0.13195(14) -0.17307(15) 0.0375(5) Uani 1 1 d . . .
H17A H 0.1066 0.1277 -0.1535 0.045 Uiso 1 1 calc R . .
C18 C -0.2093(2) 0.11214(13) -0.17685(14) 0.0328(5) Uani 1 1 d . . .
H18A H -0.2925 0.0931 -0.1635 0.039 Uiso 1 1 calc R . .
C19 C 0.2727(2) -0.03709(13) -0.07476(15) 0.0319(4) Uani 1 1 d . . .
C20 C 0.4116(2) 0.01356(14) -0.16206(16) 0.0363(5) Uani 1 1 d . . .

loop_
_atom_site_aniso_label
_atom_site_aniso_U_11
_atom_site_aniso_U_22
_atom_site_aniso_U_33
_atom_site_aniso_U_23
_atom_site_aniso_U_13
_atom_site_aniso_U_12
Co1 0.02359(19) 0.0301(2) 0.0250(2) 0.00348(15) 0.00926(15) 0.00027(15)
N1 0.0328(9) 0.0340(9) 0.0285(9) 0.0008(7) 0.0089(7) -0.0008(7)
N2 0.0268(9) 0.0417(11) 0.0489(11) -0.0035(9) 0.0038(8) -0.0010(8)
N3 0.0296(9) 0.0337(10) 0.0287(9) 0.0024(7) 0.0086(7) -0.0007(7)
N4 0.0319(9) 0.0402(10) 0.0261(8) 0.0068(7) 0.0099(7) 0.0052(7)
N5 0.0342(10) 0.0505(11) 0.0406(10) 0.0131(9) 0.0147(8) -0.0013(8)
N6 0.0275(9) 0.0368(9) 0.0276(8) 0.0045(7) 0.0095(7) -0.0005(7)
N7 0.0616(14) 0.0479(13) 0.0901(16) 0.0224(11) 0.0563(13) 0.0193(10)
N8 0.0298(9) 0.0393(10) 0.0364(10) 0.0037(8) 0.0140(8) 0.0023(8)
N9 0.0403(11) 0.0615(14) 0.0654(14) 0.0172(11) 0.0246(10) 0.0010(10)
C1 0.0342(11) 0.0255(10) 0.0352(11) -0.0031(8) 0.0123(9) -0.0028(8)
C2 0.0310(11) 0.0512(14) 0.0428(13) 0.0035(10) 0.0115(10) 0.0009(10)
C3 0.0489(14) 0.0584(16) 0.0460(14) 0.0052(11) 0.0246(11) -0.0041(12)
C4 0.0597(16) 0.0503(15) 0.0368(12) 0.0058(11) 0.0130(11) 0.0045(12)
C5 0.0463(15) 0.087(2) 0.0529(16) 0.0131(14) 0.0107(12) 0.0250(14)
C6 0.0434(14) 0.0758(19) 0.0490(14) 0.0088(13) 0.0223(11) 0.0160(13)
C7 0.0440(12) 0.0313(11) 0.0352(11) -0.0035(9) 0.0126(9) -0.0022(9)
C8 0.0286(11) 0.0377(12) 0.0438(12) -0.0002(10) 0.0022(9) 0.0047(9)
C9 0.0295(10) 0.0377(12) 0.0342(11) -0.0002(9) 0.0123(9) -0.0024(9)
C10 0.0268(10) 0.0374(12) 0.0304(10) 0.0046(8) 0.0102(8) 0.0018(8)
C11 0.0436(13) 0.0364(12) 0.0349(12) 0.0056(9) 0.0118(10) -0.0010(10)
C12 0.0491(14) 0.0546(15) 0.0320(12) 0.0115(10) 0.0116(10) 0.0003(11)
C13 0.0381(13) 0.0653(16) 0.0345(12) -0.0085(11) 0.0110(10) -0.0041(11)
C14 0.0394(12) 0.0430(13) 0.0503(14) -0.0074(11) 0.0135(11) 0.0010(10)
C15 0.0419(12) 0.0382(12) 0.0407(12) 0.0076(10) 0.0117(10) 0.0066(10)
C16 0.0420(12) 0.0474(13) 0.0323(11) 0.0079(10) 0.0106(9) 0.0155(10)
C17 0.0274(11) 0.0489(13) 0.0362(11) 0.0110(10) 0.0108(9) -0.0007(9)
C18 0.0296(11) 0.0399(12) 0.0300(10) 0.0045(9) 0.0117(8) -0.0001(9)
C19 0.0305(11) 0.0288(10) 0.0360(11) 0.0035(8) 0.0111(9) 0.0021(8)
C20 0.0235(10) 0.0450(13) 0.0416(12) 0.0034(10) 0.0128(9) 0.0034(9)

loop_
_atom_type_symbol
_atom_type_description
_atom_type_scat_dispersion_real
_atom_type_scat_dispersion_imag
_atom_type_scat_source
C C 0.0033 0.0016 'International Tables Vol C Tables 4.2.6.8 and 6.1.1.4'
H H 0.0000 0.0000 'International Tables Vol C Tables 4.2.6.8 and 6.1.1.4'
N N 0.0061 0.0033 'International Tables Vol C Tables 4.2.6.8 and 6.1.1.4'
Co Co 0.3494 0.9721 'International Tables Vol C Tables 4.2.6.8 and 6.1.1.4'

loop_
_geom_angle_atom_site_label_1
_geom_angle_atom_site_label_2
_geom_angle_atom_site_label_3
_geom_angle
_geom_angle_site_symmetry_1
_geom_angle_site_symmetry_3
N8 Co1 N8 180.00(12) . 3
N8 Co1 N3 91.91(6) . .
N8 Co1 N3 88.09(7) 3 .
N8 Co1 N3 88.09(7) . 3
N8 Co1 N3 91.91(7) 3 3
N3 Co1 N3 180.00(10) . 3
N8 Co1 N6 90.90(6) . .
N8 Co1 N6 89.10(6) 3 .
N3 Co1 N6 93.74(6) . .
N3 Co1 N6 86.26(6) 3 .
N8 Co1 N6 89.10(6) . 3
N8 Co1 N6 90.90(6) 3 3
N3 Co1 N6 86.26(6) . 3
N3 Co1 N6 93.74(6) 3 3
N6 Co1 N6 180.00(9) . 3
C9 N1 N2 110.00(17) . .
C9 N1 C7 127.79(18) . .
N2 N1 C7 120.99(17) . .
C8 N2 N1 102.36(16) . .
C9 N3 C8 102.33(17) . .
C9 N3 Co1 124.82(13) . .
C8 N3 Co1 129.39(14) . .
C18 N4 N5 109.90(16) . .
C18 N4 C16 128.92(18) . .
N5 N4 C16 121.16(17) . .
C17 N5 N4 102.15(16) . .
C18 N6 C17 102.32(16) . .
C18 N6 Co1 127.95(13) . .
C17 N6 Co1 129.66(13) . .
C19 N7 C20 121.1(2) . .
C19 N8 Co1 163.28(16) . .
C6 C1 C2 118.7(2) . .
C6 C1 C7 119.95(19) . .
C2 C1 C7 121.28(19) . .
C3 C2 C1 120.4(2) . .
C3 C2 H2A 119.8 . .
C1 C2 H2A 119.8 . .
C4 C3 C2 120.4(2) . .
C4 C3 H3A 119.8 . .
C2 C3 H3A 119.8 . .
C5 C4 C3 119.7(2) . .
C5 C4 H4A 120.1 . .
C3 C4 H4A 120.1 . .
C4 C5 C6 120.1(2) . .
C4 C5 H5A 120.0 . .
C6 C5 H5A 120.0 . .
C1 C6 C5 120.7(2) . .
C1 C6 H6A 119.6 . .
C5 C6 H6A 119.6 . .
N1 C7 C1 109.79(16) . .
N1 C7 H7A 109.7 . .
C1 C7 H7A 109.7 . .
N1 C7 H7B 109.7 . .
C1 C7 H7B 109.7 . .
H7A C7 H7B 108.2 . .
N2 C8 N3 114.96(19) . .
N2 C8 H8A 122.5 . .
N3 C8 H8A 122.5 . .
N1 C9 N3 110.35(18) . .
N1 C9 H9A 124.8 . .
N3 C9 H9A 124.8 . .
C15 C10 C11 119.13(19) . .
C15 C10 C16 121.82(18) . .
C11 C10 C16 118.94(19) . .
C12 C11 C10 120.3(2) . .
C12 C11 H11A 119.9 . .
C10 C11 H11A 119.9 . .
C11 C12 C13 120.3(2) . .
C11 C12 H12A 119.9 . .
C13 C12 H12A 119.9 . .
C14 C13 C12 119.7(2) . .
C14 C13 H13A 120.2 . .
C12 C13 H13A 120.2 . .
C13 C14 C15 120.4(2) . .
C13 C14 H14A 119.8 . .
C15 C14 H14A 119.8 . .
C10 C15 C14 120.2(2) . .
C10 C15 H15A 119.9 . .
C14 C15 H15A 119.9 . .
N4 C16 C10 113.35(17) . .
N4 C16 H16A 108.9 . .
C10 C16 H16A 108.9 . .
N4 C16 H16B 108.9 . .
C10 C16 H16B 108.9 . .
H16A C16 H16B 107.7 . .
N5 C17 N6 115.06(18) . .
N5 C17 H17A 122.5 . .
N6 C17 H17A 122.5 . .
N6 C18 N4 110.57(17) . .
N6 C18 H18A 124.7 . .
N4 C18 H18A 124.7 . .
N8 C19 N7 173.8(2) . .
N9 C20 N7 172.7(2) . .

loop_
_geom_bond_atom_site_label_1
_geom_bond_atom_site_label_2
_geom_bond_distance
_geom_bond_site_symmetry_2
Co1 N8 2.1152(17) .
Co1 N8 2.1152(17) 3
Co1 N3 2.1461(16) .
Co1 N3 2.1461(16) 3
Co1 N6 2.1646(15) .
Co1 N6 2.1646(15) 3
N1 C9 1.321(3) .
N1 N2 1.358(2) .
N1 C7 1.469(3) .
N2 C8 1.309(3) .
N3 C9 1.327(3) .
N3 C8 1.357(3) .
N4 C18 1.323(3) .
N4 N5 1.361(2) .
N4 C16 1.462(3) .
N5 C17 1.312(3) .
N6 C18 1.324(2) .
N6 C17 1.356(2) .
N7 C19 1.298(3) .
N7 C20 1.300(3) .
N8 C19 1.146(2) .
N9 C20 1.148(3) .
C1 C6 1.373(3) .
C1 C2 1.381(3) .
C1 C7 1.506(3) .
C2 C3 1.379(3) .
C2 H2A 0.9400 .
C3 C4 1.370(3) .
C3 H3A 0.9400 .
C4 C5 1.366(4) .
C4 H4A 0.9400 .
C5 C6 1.384(3) .
C5 H5A 0.9400 .
C6 H6A 0.9400 .
C7 H7A 0.9800 .
C7 H7B 0.9800 .
C8 H8A 0.9400 .
C9 H9A 0.9400 .
C10 C15 1.382(3) .
C10 C11 1.386(3) .
C10 C16 1.512(3) .
C11 C12 1.383(3) .
C11 H11A 0.9400 .
C12 C13 1.377(3) .
C12 H12A 0.9400 .
C13 C14 1.373(3) .
C13 H13A 0.9400 .
C14 C15 1.385(3) .
C14 H14A 0.9400 .
C15 H15A 0.9400 .
C16 H16A 0.9800 .
C16 H16B 0.9800 .
C17 H17A 0.9400 .
C18 H18A 0.9400 .

loop_
_geom_torsion_atom_site_label_1
_geom_torsion_atom_site_label_2
_geom_torsion_atom_site_label_3
_geom_torsion_atom_site_label_4
_geom_torsion
_geom_torsion_site_symmetry_1
_geom_torsion_site_symmetry_2
_geom_torsion_site_symmetry_3
_geom_torsion_site_symmetry_4
C9 N1 N2 C8 0.3(2) . . . .
C7 N1 N2 C8 168.62(18) . . . .
N8 Co1 N3 C9 36.50(16) . . . .
N8 Co1 N3 C9 -143.50(16) 3 . . .
N6 Co1 N3 C9 127.53(16) . . . .
N6 Co1 N3 C9 -52.47(16) 3 . . .
N8 Co1 N3 C8 -168.32(18) . . . .
N8 Co1 N3 C8 11.68(18) 3 . . .
N6 Co1 N3 C8 -77.30(18) . . . .
N6 Co1 N3 C8 102.70(18) 3 . . .
C18 N4 N5 C17 0.1(2) . . . .
C16 N4 N5 C17 178.74(19) . . . .
N8 Co1 N6 C18 153.68(17) . . . .
N8 Co1 N6 C18 -26.32(17) 3 . . .
N3 Co1 N6 C18 61.70(17) . . . .
N3 Co1 N6 C18 -118.30(17) 3 . . .
N8 Co1 N6 C17 -29.83(19) . . . .
N8 Co1 N6 C17 150.17(19) 3 . . .
N3 Co1 N6 C17 -121.81(18) . . . .
N3 Co1 N6 C17 58.19(18) 3 . . .
N3 Co1 N8 C19 105.4(6) . . . .
N3 Co1 N8 C19 -74.6(6) 3 . . .
N6 Co1 N8 C19 11.6(6) . . . .
N6 Co1 N8 C19 -168.4(6) 3 . . .
C6 C1 C2 C3 0.2(3) . . . .
C7 C1 C2 C3 -177.6(2) . . . .
C1 C2 C3 C4 -0.4(4) . . . .
C2 C3 C4 C5 0.6(4) . . . .
C3 C4 C5 C6 -0.6(4) . . . .
C2 C1 C6 C5 -0.2(4) . . . .
C7 C1 C6 C5 177.6(2) . . . .
C4 C5 C6 C1 0.4(4) . . . .
C9 N1 C7 C1 73.1(3) . . . .
N2 N1 C7 C1 -92.9(2) . . . .
C6 C1 C7 N1 -105.8(2) . . . .
C2 C1 C7 N1 72.0(2) . . . .
N1 N2 C8 N3 -0.4(2) . . . .
C9 N3 C8 N2 0.4(2) . . . .
Co1 N3 C8 N2 -158.92(15) . . . .
N2 N1 C9 N3 -0.1(2) . . . .
C7 N1 C9 N3 -167.37(18) . . . .
C8 N3 C9 N1 -0.2(2) . . . .
Co1 N3 C9 N1 160.40(13) . . . .
C15 C10 C11 C12 0.3(3) . . . .
C16 C10 C11 C12 -176.1(2) . . . .
C10 C11 C12 C13 -0.8(3) . . . .
C11 C12 C13 C14 0.9(4) . . . .
C12 C13 C14 C15 -0.4(3) . . . .
C11 C10 C15 C14 0.2(3) . . . .
C16 C10 C15 C14 176.5(2) . . . .
C13 C14 C15 C10 -0.2(3) . . . .
C18 N4 C16 C10 -113.1(2) . . . .
N5 N4 C16 C10 68.6(3) . . . .
C15 C10 C16 N4 38.3(3) . . . .
C11 C10 C16 N4 -145.4(2) . . . .
N4 N5 C17 N6 0.2(3) . . . .
C18 N6 C17 N5 -0.4(3) . . . .
Co1 N6 C17 N5 -177.58(15) . . . .
C17 N6 C18 N4 0.5(2) . . . .
Co1 N6 C18 N4 177.69(13) . . . .
N5 N4 C18 N6 -0.4(2) . . . .
C16 N4 C18 N6 -178.87(19) . . . .
